data_4349331
loop_
_publ_author_name
'Zhou, Ang'
'Prakash, Jai'
'Rohde, Gregory T.'
'Klein, Johannes E. M. N.'
'Kleespies, Scott T.'
'Draksharapu, Apparao'
'Fan, Ruixi'
'Guo, Yisong'
'Cramer, Christopher J.'
'Que, Jr, Lawrence'

_publ_section_title
;
 The Two Faces of Tetramethylcyclam in Iron Chemistry: Distinct Fe-O-M
 Complexes Derived from
 [Fe<sup>IV</sup>(O<sub>anti/syn</sub>)(TMC)]<sup>2+</sup> Isomers.
;
_journal_issue 1
_journal_name_full 'Inorganic chemistry'
_journal_page_first 518
_journal_page_last 527
_journal_paper_doi 10.1021/acs.inorgchem.6b02417
_journal_volume 56
_journal_year 2017
_chemical_absolute_configuration ad
_chemical_formula_moiety 'C14 H32 Cl4 Fe2 N4 O, C2 H3 N1'
_chemical_formula_sum 'C16 H35 Cl4 Fe2 N5 O'
_chemical_formula_weight 566.99
_space_group_IT_number 19
_space_group_name_Hall 'P 2ac 2ab'
_space_group_name_H-M_alt 'P 21 21 21'
_symmetry_cell_setting orthorhombic
_symmetry_space_group_name_H-M 'P 21 21 21'
_atom_sites_solution_hydrogens geom
_atom_sites_solution_primary direct
_atom_sites_solution_secondary difmap
_audit_creation_method SHELXL-97
_cell_angle_alpha 90.00
_cell_angle_beta 90.00
_cell_angle_gamma 90.00
_cell_formula_units_Z 4
_cell_length_a 12.8738(11)
_cell_length_b 12.8805(11)
_cell_length_c 14.9102(12)
_cell_measurement_reflns_used 9930
_cell_measurement_temperature 173(2)
_cell_measurement_theta_max 27.14
_cell_measurement_theta_min 2.62
_cell_volume 2472.4(4)
_computing_cell_refinement 'Bruker SAINT'
_computing_data_collection 'Bruker APEX2'
_computing_data_reduction 'Bruker SAINT'
_computing_molecular_graphics 'Bruker SHELXTL'
_computing_publication_material 'Bruker SHELXTL'
_computing_structure_refinement 'SHELXL-97 (Sheldrick, 2008)'
_computing_structure_solution 'SHELXS-97 (Sheldrick, 2008)'
_diffrn_ambient_temperature 173(2)
_diffrn_measured_fraction_theta_full 0.999
_diffrn_measured_fraction_theta_max 0.999
_diffrn_measurement_device_type 'Bruker APEX-II CCD'
_diffrn_measurement_method '\f and \w scans'
_diffrn_radiation_monochromator graphite
_diffrn_radiation_source 'normal-focus sealed tube'
_diffrn_radiation_type MoK\a
_diffrn_radiation_wavelength 0.71073
_diffrn_reflns_av_R_equivalents 0.0342
_diffrn_reflns_av_sigmaI/netI 0.0262
_diffrn_reflns_limit_h_max 16
_diffrn_reflns_limit_h_min -16
_diffrn_reflns_limit_k_max 16
_diffrn_reflns_limit_k_min -16
_diffrn_reflns_limit_l_max 19
_diffrn_reflns_limit_l_min -19
_diffrn_reflns_number 28928
_diffrn_reflns_theta_full 27.48
_diffrn_reflns_theta_max 27.48
_diffrn_reflns_theta_min 2.09
_exptl_absorpt_coefficient_mu 1.622
_exptl_absorpt_correction_T_max 0.8023
_exptl_absorpt_correction_T_min 0.6101
_exptl_absorpt_correction_type multi-scan
_exptl_absorpt_process_details 'SADABS, R. Blessing, 1995'
_exptl_crystal_colour red
_exptl_crystal_density_diffrn 1.523
_exptl_crystal_density_method 'not measured'
_exptl_crystal_description block
_exptl_crystal_F_000 1176
_exptl_crystal_size_max 0.34
_exptl_crystal_size_mid 0.24
_exptl_crystal_size_min 0.14
_refine_diff_density_max 0.240
_refine_diff_density_min -0.231
_refine_diff_density_rms 0.048
_refine_ls_abs_structure_details 'Flack H D (1983), Acta Cryst. A39, 876-881'
_refine_ls_abs_structure_Flack -0.002(10)
_refine_ls_extinction_method none
_refine_ls_goodness_of_fit_ref 1.020
_refine_ls_hydrogen_treatment constr
_refine_ls_matrix_type full
_refine_ls_number_parameters 258
_refine_ls_number_reflns 5674
_refine_ls_number_restraints 0
_refine_ls_restrained_S_all 1.020
_refine_ls_R_factor_all 0.0257
_refine_ls_R_factor_gt 0.0227
_refine_ls_shift/su_max 0.002
_refine_ls_shift/su_mean 0.000
_refine_ls_structure_factor_coef Fsqd
_refine_ls_weighting_details 'calc w=1/[\s^2^(Fo^2^)+(0.0248P)^2^+0.4853P] where P=(Fo^2^+2Fc^2^)/3'
_refine_ls_weighting_scheme calc
_refine_ls_wR_factor_gt 0.0502
_refine_ls_wR_factor_ref 0.0517
_reflns_number_gt 5321
_reflns_number_total 5674
_reflns_threshold_expression >2sigma(I)
_cod_data_source_file ic6b02417_si_001.cif
_cod_data_source_block 14182a
_cod_depositor_comments
;
The following automatic conversions were performed:

data item '_symmetry_cell_setting' value 'Orthorhombic' was changed
to 'orthorhombic' in accordance with the
/home/saulius/struct/COD-crude-data/automatic-downloads/DataCite-retrospective/ACS/depositions/lib/dictionaries/cif_core.dic
dictionary named 'cif_core.dic' version 2.4.2 last updated on
2011-04-26.

Automatic conversion script
Id: cif_fix_values 6909 2019-04-08 15:41:33Z antanas 
;
_cod_original_sg_symbol_H-M P2(1)2(1)2(1)
_cod_database_code 4349331

loop_
_symmetry_equiv_pos_as_xyz
'x, y, z'
'x+1/2, -y+1/2, -z'
'-x, y+1/2, -z+1/2'
'-x+1/2, -y, z+1/2'

loop_
_atom_site_label
_atom_site_type_symbol
_atom_site_fract_x
_atom_site_fract_y
_atom_site_fract_z
_atom_site_U_iso_or_equiv
_atom_site_adp_type
_atom_site_occupancy
_atom_site_symmetry_multiplicity
_atom_site_calc_flag
_atom_site_refinement_flags
Fe1 Fe 0.413603(19) 0.00917(2) 0.939182(17) 0.01658(6) Uani 1 1 d .
Fe2 Fe 0.65363(2) 0.01681(2) 0.812718(18) 0.01858(6) Uani 1 1 d .
O1 O 0.53694(9) 0.00998(11) 0.87537(8) 0.0182(3) Uani 1 1 d .
N1 N 0.48422(14) 0.10358(14) 1.04762(12) 0.0236(4) Uani 1 1 d .
N2 N 0.38238(13) 0.16113(13) 0.87907(11) 0.0214(4) Uani 1 1 d .
N3 N 0.35246(13) -0.09431(13) 0.83469(11) 0.0225(4) Uani 1 1 d .
N4 N 0.45614(13) -0.14011(13) 1.00417(12) 0.0232(4) Uani 1 1 d .
Cl1 Cl 0.25047(3) 0.01206(4) 1.01112(3) 0.02711(11) Uani 1 1 d .
Cl2 Cl 0.74461(4) 0.15758(4) 0.85172(4) 0.03059(13) Uani 1 1 d .
Cl3 Cl 0.62088(4) 0.02570(5) 0.66536(3) 0.03032(12) Uani 1 1 d .
Cl4 Cl 0.75154(4) -0.12309(4) 0.83350(4) 0.03507(14) Uani 1 1 d .
C1 C 0.48571(18) 0.21281(17) 1.01223(16) 0.0297(5) Uani 1 1 d .
H1A H 0.5523 0.2456 1.0296 0.036 Uiso 1 1 calc R
H1B H 0.4291 0.2524 1.0414 0.036 Uiso 1 1 calc R
C2 C 0.47331(17) 0.22159(16) 0.91159(15) 0.0250(5) Uani 1 1 d .
H2A H 0.4644 0.2955 0.8951 0.030 Uiso 1 1 calc R
H2B H 0.5371 0.1958 0.8819 0.030 Uiso 1 1 calc R
C3 C 0.38598(17) 0.15082(17) 0.77894(14) 0.0259(5) Uani 1 1 d .
H3A H 0.4586 0.1366 0.7608 0.031 Uiso 1 1 calc R
H3B H 0.3656 0.2181 0.7520 0.031 Uiso 1 1 calc R
C4 C 0.31694(17) 0.06653(18) 0.74040(15) 0.0286(5) Uani 1 1 d .
H4A H 0.3023 0.0836 0.6769 0.034 Uiso 1 1 calc R
H4B H 0.2499 0.0676 0.7730 0.034 Uiso 1 1 calc R
C5 C 0.36075(16) -0.04343(16) 0.74453(13) 0.0254(5) Uani 1 1 d .
H5A H 0.3237 -0.0869 0.7001 0.030 Uiso 1 1 calc R
H5B H 0.4349 -0.0413 0.7269 0.030 Uiso 1 1 calc R
C6 C 0.42727(18) -0.18204(16) 0.83988(15) 0.0272(5) Uani 1 1 d .
H6A H 0.4962 -0.1585 0.8187 0.033 Uiso 1 1 calc R
H6B H 0.4037 -0.2387 0.7999 0.033 Uiso 1 1 calc R
C7 C 0.43704(19) -0.22296(16) 0.93483(16) 0.0317(5) Uani 1 1 d .
H7A H 0.3725 -0.2605 0.9505 0.038 Uiso 1 1 calc R
H7B H 0.4949 -0.2735 0.9370 0.038 Uiso 1 1 calc R
C8 C 0.56946(17) -0.13472(17) 1.02506(16) 0.0297(5) Uani 1 1 d .
H8A H 0.6080 -0.1245 0.9683 0.036 Uiso 1 1 calc R
H8B H 0.5914 -0.2023 1.0504 0.036 Uiso 1 1 calc R
C9 C 0.60091(18) -0.04905(18) 1.09036(16) 0.0335(6) Uani 1 1 d .
H9A H 0.6740 -0.0617 1.1078 0.040 Uiso 1 1 calc R
H9B H 0.5583 -0.0574 1.1451 0.040 Uiso 1 1 calc R
C10 C 0.59246(17) 0.06454(17) 1.06104(15) 0.0292(5) Uani 1 1 d .
H10A H 0.6268 0.1084 1.1068 0.035 Uiso 1 1 calc R
H10B H 0.6312 0.0732 1.0042 0.035 Uiso 1 1 calc R
C11 C 0.43160(19) 0.1082(2) 1.13679(14) 0.0345(5) Uani 1 1 d .
H11A H 0.4683 0.1574 1.1757 0.052 Uiso 1 1 calc R
H11B H 0.4323 0.0392 1.1644 0.052 Uiso 1 1 calc R
H11C H 0.3596 0.1311 1.1288 0.052 Uiso 1 1 calc R
C12 C 0.28542(17) 0.21780(18) 0.90320(16) 0.0315(5) Uani 1 1 d .
H12A H 0.2870 0.2874 0.8767 0.047 Uiso 1 1 calc R
H12B H 0.2803 0.2235 0.9686 0.047 Uiso 1 1 calc R
H12C H 0.2252 0.1797 0.8802 0.047 Uiso 1 1 calc R
C13 C 0.24512(16) -0.13551(19) 0.84426(16) 0.0333(5) Uani 1 1 d .
H13A H 0.2326 -0.1883 0.7982 0.050 Uiso 1 1 calc R
H13B H 0.1951 -0.0787 0.8371 0.050 Uiso 1 1 calc R
H13C H 0.2369 -0.1667 0.9038 0.050 Uiso 1 1 calc R
C14 C 0.39962(19) -0.17158(18) 1.08647(16) 0.0338(5) Uani 1 1 d .
H14A H 0.4264 -0.2385 1.1075 0.051 Uiso 1 1 calc R
H14B H 0.3254 -0.1780 1.0731 0.051 Uiso 1 1 calc R
H14C H 0.4098 -0.1190 1.1332 0.051 Uiso 1 1 calc R
N5 N 0.45837(19) -0.0931(2) 1.30626(16) 0.0561(7) Uani 1 1 d .
C15 C 0.48996(19) -0.0532(2) 1.36738(17) 0.0360(6) Uani 1 1 d .
C16 C 0.5287(2) -0.0031(2) 1.44781(17) 0.0481(6) Uani 1 1 d .
H16A H 0.4761 -0.0077 1.4952 0.072 Uiso 1 1 calc R
H16B H 0.5436 0.0700 1.4350 0.072 Uiso 1 1 calc R
H16C H 0.5924 -0.0379 1.4676 0.072 Uiso 1 1 calc R

loop_
_atom_site_aniso_label
_atom_site_aniso_U_11
_atom_site_aniso_U_22
_atom_site_aniso_U_33
_atom_site_aniso_U_23
_atom_site_aniso_U_13
_atom_site_aniso_U_12
Fe1 0.01626(12) 0.01663(13) 0.01684(12) -0.00012(11) 0.00043(9) -0.00058(11)
Fe2 0.01536(12) 0.01793(13) 0.02246(14) -0.00047(12) 0.00123(10) 0.00068(11)
O1 0.0165(6) 0.0173(6) 0.0207(6) 0.0000(6) 0.0009(5) 0.0007(5)
N1 0.0240(9) 0.0263(9) 0.0203(9) -0.0042(7) -0.0003(7) -0.0035(7)
N2 0.0214(9) 0.0206(9) 0.0223(9) 0.0019(7) 0.0033(7) 0.0051(7)
N3 0.0182(8) 0.0255(9) 0.0239(9) -0.0046(7) 0.0007(7) -0.0046(7)
N4 0.0225(9) 0.0218(9) 0.0253(9) 0.0047(7) -0.0001(8) -0.0005(7)
Cl1 0.0220(2) 0.0344(3) 0.0249(2) -0.0002(2) 0.00619(18) -0.0016(2)
Cl2 0.0255(3) 0.0257(3) 0.0405(3) -0.0018(2) -0.0008(2) -0.0086(2)
Cl3 0.0274(2) 0.0418(3) 0.0218(2) -0.0004(2) 0.00351(19) -0.0002(2)
Cl4 0.0268(3) 0.0261(3) 0.0524(4) -0.0022(2) -0.0045(3) 0.0099(2)
C1 0.0324(12) 0.0219(11) 0.0349(13) -0.0078(10) 0.0023(10) -0.0050(9)
C2 0.0259(11) 0.0160(10) 0.0330(12) 0.0014(9) 0.0027(9) -0.0005(8)
C3 0.0282(11) 0.0286(11) 0.0208(10) 0.0077(9) 0.0011(9) 0.0085(9)
C4 0.0221(12) 0.0423(13) 0.0214(11) 0.0013(10) -0.0044(9) 0.0053(10)
C5 0.0225(11) 0.0354(12) 0.0182(10) -0.0057(9) -0.0014(8) -0.0025(9)
C6 0.0299(11) 0.0188(10) 0.0329(12) -0.0083(9) 0.0018(10) -0.0018(9)
C7 0.0377(13) 0.0166(10) 0.0407(13) -0.0001(10) 0.0011(11) -0.0005(9)
C8 0.0264(11) 0.0298(12) 0.0329(12) 0.0114(10) -0.0029(10) 0.0048(9)
C9 0.0255(12) 0.0432(14) 0.0316(12) 0.0095(10) -0.0101(10) -0.0019(10)
C10 0.0248(12) 0.0372(12) 0.0255(11) -0.0006(10) -0.0043(9) -0.0079(9)
C11 0.0397(14) 0.0432(14) 0.0206(11) -0.0086(10) 0.0018(10) -0.0052(11)
C12 0.0277(12) 0.0299(12) 0.0370(13) -0.0007(10) 0.0068(10) 0.0114(10)
C13 0.0231(11) 0.0409(14) 0.0359(13) -0.0096(11) 0.0022(10) -0.0107(10)
C14 0.0362(13) 0.0334(13) 0.0318(12) 0.0136(10) 0.0041(10) -0.0047(10)
N5 0.0492(14) 0.0857(19) 0.0334(13) -0.0001(13) -0.0066(11) 0.0029(13)
C15 0.0318(13) 0.0428(14) 0.0334(13) 0.0133(11) 0.0021(10) 0.0049(11)
C16 0.0451(14) 0.0493(16) 0.0500(15) -0.0099(15) 0.0090(12) -0.0079(13)

loop_
_atom_type_symbol
_atom_type_description
_atom_type_scat_dispersion_real
_atom_type_scat_dispersion_imag
_atom_type_scat_source
C C 0.0033 0.0016 'International Tables Vol C Tables 4.2.6.8 and 6.1.1.4'
H H 0.0000 0.0000 'International Tables Vol C Tables 4.2.6.8 and 6.1.1.4'
N N 0.0061 0.0033 'International Tables Vol C Tables 4.2.6.8 and 6.1.1.4'
O O 0.0106 0.0060 'International Tables Vol C Tables 4.2.6.8 and 6.1.1.4'
Cl Cl 0.1484 0.1585 'International Tables Vol C Tables 4.2.6.8 and 6.1.1.4'
Fe Fe 0.3463 0.8444 'International Tables Vol C Tables 4.2.6.8 and 6.1.1.4'

loop_
_geom_angle_atom_site_label_1
_geom_angle_atom_site_label_2
_geom_angle_atom_site_label_3
_geom_angle
O1 Fe1 N2 86.68(6)
O1 Fe1 N3 86.92(6)
N2 Fe1 N3 100.74(7)
O1 Fe1 N1 91.15(6)
N2 Fe1 N1 83.31(7)
N3 Fe1 N1 175.39(7)
O1 Fe1 N4 91.01(6)
N2 Fe1 N4 175.76(7)
N3 Fe1 N4 82.67(7)
N1 Fe1 N4 93.19(7)
O1 Fe1 Cl1 175.93(4)
N2 Fe1 Cl1 90.49(5)
N3 Fe1 Cl1 90.75(5)
N1 Fe1 Cl1 91.42(5)
N4 Fe1 Cl1 91.99(5)
O1 Fe2 Cl4 111.56(5)
O1 Fe2 Cl2 110.34(5)
Cl4 Fe2 Cl2 108.93(2)
O1 Fe2 Cl3 111.11(4)
Cl4 Fe2 Cl3 106.57(2)
Cl2 Fe2 Cl3 108.20(2)
Fe2 O1 Fe1 177.30(9)
C11 N1 C10 108.48(17)
C11 N1 C1 106.32(17)
C10 N1 C1 110.50(16)
C11 N1 Fe1 119.01(13)
C10 N1 Fe1 107.17(13)
C1 N1 Fe1 105.23(13)
C2 N2 C12 108.91(16)
C2 N2 C3 110.28(17)
C12 N2 C3 108.04(17)
C2 N2 Fe1 100.95(12)
C12 N2 Fe1 119.52(13)
C3 N2 Fe1 108.82(12)
C6 N3 C13 109.01(17)
C6 N3 C5 109.44(16)
C13 N3 C5 107.95(17)
C6 N3 Fe1 101.08(12)
C13 N3 Fe1 118.79(13)
C5 N3 Fe1 110.19(12)
C14 N4 C8 108.63(17)
C14 N4 C7 107.11(17)
C8 N4 C7 109.61(17)
C14 N4 Fe1 118.46(14)
C8 N4 Fe1 106.95(12)
C7 N4 Fe1 105.88(12)
N1 C1 C2 114.63(17)
N1 C1 H1A 108.6
C2 C1 H1A 108.6
N1 C1 H1B 108.6
C2 C1 H1B 108.6
H1A C1 H1B 107.6
N2 C2 C1 111.54(18)
N2 C2 H2A 109.3
C1 C2 H2A 109.3
N2 C2 H2B 109.3
C1 C2 H2B 109.3
H2A C2 H2B 108.0
N2 C3 C4 115.00(18)
N2 C3 H3A 108.5
C4 C3 H3A 108.5
N2 C3 H3B 108.5
C4 C3 H3B 108.5
H3A C3 H3B 107.5
C3 C4 C5 115.63(17)
C3 C4 H4A 108.4
C5 C4 H4A 108.4
C3 C4 H4B 108.4
C5 C4 H4B 108.4
H4A C4 H4B 107.4
N3 C5 C4 114.56(17)
N3 C5 H5A 108.6
C4 C5 H5A 108.6
N3 C5 H5B 108.6
C4 C5 H5B 108.6
H5A C5 H5B 107.6
N3 C6 C7 111.51(18)
N3 C6 H6A 109.3
C7 C6 H6A 109.3
N3 C6 H6B 109.3
C7 C6 H6B 109.3
H6A C6 H6B 108.0
N4 C7 C6 114.09(17)
N4 C7 H7A 108.7
C6 C7 H7A 108.7
N4 C7 H7B 108.7
C6 C7 H7B 108.7
H7A C7 H7B 107.6
N4 C8 C9 115.20(19)
N4 C8 H8A 108.5
C9 C8 H8A 108.5
N4 C8 H8B 108.5
C9 C8 H8B 108.5
H8A C8 H8B 107.5
C8 C9 C10 119.33(18)
C8 C9 H9A 107.5
C10 C9 H9A 107.5
C8 C9 H9B 107.5
C10 C9 H9B 107.5
H9A C9 H9B 107.0
N1 C10 C9 115.21(18)
N1 C10 H10A 108.5
C9 C10 H10A 108.5
N1 C10 H10B 108.5
C9 C10 H10B 108.5
H10A C10 H10B 107.5
N1 C11 H11A 109.5
N1 C11 H11B 109.5
H11A C11 H11B 109.5
N1 C11 H11C 109.5
H11A C11 H11C 109.5
H11B C11 H11C 109.5
N2 C12 H12A 109.5
N2 C12 H12B 109.5
H12A C12 H12B 109.5
N2 C12 H12C 109.5
H12A C12 H12C 109.5
H12B C12 H12C 109.5
N3 C13 H13A 109.5
N3 C13 H13B 109.5
H13A C13 H13B 109.5
N3 C13 H13C 109.5
H13A C13 H13C 109.5
H13B C13 H13C 109.5
N4 C14 H14A 109.5
N4 C14 H14B 109.5
H14A C14 H14B 109.5
N4 C14 H14C 109.5
H14A C14 H14C 109.5
H14B C14 H14C 109.5
N5 C15 C16 178.4(3)
C15 C16 H16A 109.5
C15 C16 H16B 109.5
H16A C16 H16B 109.5
C15 C16 H16C 109.5
H16A C16 H16C 109.5
H16B C16 H16C 109.5

loop_
_geom_bond_atom_site_label_1
_geom_bond_atom_site_label_2
_geom_bond_distance
Fe1 O1 1.8510(12)
Fe1 N2 2.1900(17)
Fe1 N3 2.1962(17)
Fe1 N1 2.2180(17)
Fe1 N4 2.2217(17)
Fe1 Cl1 2.3586(5)
Fe2 O1 1.7713(12)
Fe2 Cl4 2.2209(6)
Fe2 Cl2 2.2355(6)
Fe2 Cl3 2.2401(6)
N1 C11 1.493(3)
N1 C10 1.495(3)
N1 C1 1.503(3)
N2 C2 1.487(3)
N2 C12 1.490(3)
N2 C3 1.500(3)
N3 C6 1.487(3)
N3 C13 1.487(3)
N3 C5 1.499(3)
N4 C14 1.483(3)
N4 C8 1.493(3)
N4 C7 1.506(3)
C1 C2 1.513(3)
C1 H1A 0.9900
C1 H1B 0.9900
C2 H2A 0.9900
C2 H2B 0.9900
C3 C4 1.516(3)
C3 H3A 0.9900
C3 H3B 0.9900
C4 C5 1.526(3)
C4 H4A 0.9900
C4 H4B 0.9900
C5 H5A 0.9900
C5 H5B 0.9900
C6 C7 1.516(3)
C6 H6A 0.9900
C6 H6B 0.9900
C7 H7A 0.9900
C7 H7B 0.9900
C8 C9 1.526(3)
C8 H8A 0.9900
C8 H8B 0.9900
C9 C10 1.531(3)
C9 H9A 0.9900
C9 H9B 0.9900
C10 H10A 0.9900
C10 H10B 0.9900
C11 H11A 0.9800
C11 H11B 0.9800
C11 H11C 0.9800
C12 H12A 0.9800
C12 H12B 0.9800
C12 H12C 0.9800
C13 H13A 0.9800
C13 H13B 0.9800
C13 H13C 0.9800
C14 H14A 0.9800
C14 H14B 0.9800
C14 H14C 0.9800
N5 C15 1.123(3)
C15 C16 1.450(4)
C16 H16A 0.9800
C16 H16B 0.9800
C16 H16C 0.9800

loop_
_geom_torsion_atom_site_label_1
_geom_torsion_atom_site_label_2
_geom_torsion_atom_site_label_3
_geom_torsion_atom_site_label_4
_geom_torsion
Cl4 Fe2 O1 Fe1 173.7(17)
Cl2 Fe2 O1 Fe1 52.5(17)
Cl3 Fe2 O1 Fe1 -67.5(17)
N2 Fe1 O1 Fe2 6.1(17)
N3 Fe1 O1 Fe2 107.0(17)
N1 Fe1 O1 Fe2 -77.1(17)
N4 Fe1 O1 Fe2 -170.3(17)
Cl1 Fe1 O1 Fe2 52(2)
O1 Fe1 N1 C11 -163.14(16)
N2 Fe1 N1 C11 110.34(16)
N3 Fe1 N1 C11 -98.1(8)
N4 Fe1 N1 C11 -72.06(16)
Cl1 Fe1 N1 C11 20.01(16)
O1 Fe1 N1 C10 -39.72(13)
N2 Fe1 N1 C10 -126.24(13)
N3 Fe1 N1 C10 25.4(9)
N4 Fe1 N1 C10 51.36(13)
Cl1 Fe1 N1 C10 143.43(12)
O1 Fe1 N1 C1 77.92(13)
N2 Fe1 N1 C1 -8.60(13)
N3 Fe1 N1 C1 143.0(8)
N4 Fe1 N1 C1 169.00(13)
Cl1 Fe1 N1 C1 -98.93(12)
O1 Fe1 N2 C2 -59.36(12)
N3 Fe1 N2 C2 -145.59(12)
N1 Fe1 N2 C2 32.18(12)
N4 Fe1 N2 C2 -2.3(10)
Cl1 Fe1 N2 C2 123.56(11)
O1 Fe1 N2 C12 -178.64(16)
N3 Fe1 N2 C12 95.14(16)
N1 Fe1 N2 C12 -87.09(16)
N4 Fe1 N2 C12 -121.6(9)
Cl1 Fe1 N2 C12 4.28(15)
O1 Fe1 N2 C3 56.68(13)
N3 Fe1 N2 C3 -29.55(14)
N1 Fe1 N2 C3 148.22(14)
N4 Fe1 N2 C3 113.7(9)
Cl1 Fe1 N2 C3 -120.40(13)
O1 Fe1 N3 C6 58.34(12)
N2 Fe1 N3 C6 144.37(12)
N1 Fe1 N3 C6 -6.9(9)
N4 Fe1 N3 C6 -33.08(12)
Cl1 Fe1 N3 C6 -124.99(12)
O1 Fe1 N3 C13 177.44(16)
N2 Fe1 N3 C13 -96.53(16)
N1 Fe1 N3 C13 112.2(8)
N4 Fe1 N3 C13 86.03(16)
Cl1 Fe1 N3 C13 -5.89(16)
O1 Fe1 N3 C5 -57.34(13)
N2 Fe1 N3 C5 28.69(13)
N1 Fe1 N3 C5 -122.6(8)
N4 Fe1 N3 C5 -148.76(13)
Cl1 Fe1 N3 C5 119.33(12)
O1 Fe1 N4 C14 162.69(16)
N2 Fe1 N4 C14 105.8(9)
N3 Fe1 N4 C14 -110.55(16)
N1 Fe1 N4 C14 71.49(16)
Cl1 Fe1 N4 C14 -20.05(15)
O1 Fe1 N4 C8 39.67(14)
N2 Fe1 N4 C8 -17.3(10)
N3 Fe1 N4 C8 126.43(14)
N1 Fe1 N4 C8 -51.53(14)
Cl1 Fe1 N4 C8 -143.07(13)
O1 Fe1 N4 C7 -77.16(13)
N2 Fe1 N4 C7 -134.1(9)
N3 Fe1 N4 C7 9.60(13)
N1 Fe1 N4 C7 -168.37(13)
Cl1 Fe1 N4 C7 100.10(13)
C11 N1 C1 C2 -145.03(19)
C10 N1 C1 C2 97.4(2)
Fe1 N1 C1 C2 -17.9(2)
C12 N2 C2 C1 74.6(2)
C3 N2 C2 C1 -166.98(17)
Fe1 N2 C2 C1 -52.03(18)
N1 C1 C2 N2 50.4(2)
C2 N2 C3 C4 163.10(17)
C12 N2 C3 C4 -78.0(2)
Fe1 N2 C3 C4 53.2(2)
N2 C3 C4 C5 -80.9(2)
C6 N3 C5 C4 -160.56(16)
C13 N3 C5 C4 80.9(2)
Fe1 N3 C5 C4 -50.26(18)
C3 C4 C5 N3 78.4(2)
C13 N3 C6 C7 -73.1(2)
C5 N3 C6 C7 169.07(17)
Fe1 N3 C6 C7 52.83(18)
C14 N4 C7 C6 144.1(2)
C8 N4 C7 C6 -98.2(2)
Fe1 N4 C7 C6 16.8(2)
N3 C6 C7 N4 -49.9(3)
C14 N4 C8 C9 -66.9(2)
C7 N4 C8 C9 176.36(18)
Fe1 N4 C8 C9 62.0(2)
N4 C8 C9 C10 -68.2(3)
C11 N1 C10 C9 68.2(2)
C1 N1 C10 C9 -175.64(18)
Fe1 N1 C10 C9 -61.5(2)
C8 C9 C10 N1 67.8(3)
